data_2104759
loop_
_publ_author_name
'Montejo-Bernardo, J. M.'
'Garc\'ia-Granda, S.'
'Fern\'andez-Gonz\'alez, A.'

_publ_section_title
;
 Structures of relevant ammonium salts in fertilizers
;
_journal_coeditor_code KD5044
_journal_issue 3
_journal_name_full 'Acta Crystallographica Section B'
_journal_page_first 358
_journal_page_last 365
_journal_paper_doi 10.1107/S0108768110015430
_journal_volume 66
_journal_year 2010
_chemical_formula_moiety 'O4 S, 4(H4 N), 2(N O3)'
_chemical_formula_sum 'H16 N6 O10 S'
_chemical_formula_weight 292.25
_chemical_name_common '2NA SA double salt'
_chemical_name_systematic
;
 ?
;
_space_group_IT_number 14
_symmetry_cell_setting monoclinic
_symmetry_space_group_name_Hall '-P 2ybc'
_symmetry_space_group_name_H-M 'P 1 21/c 1'
_atom_sites_solution_hydrogens geom
_atom_sites_solution_primary direct
_atom_sites_solution_secondary difmap
_audit_creation_method SHELXL-97
_cell_angle_alpha 90.00
_cell_angle_beta 105.9560(10)
_cell_angle_gamma 90.00
_cell_formula_units_Z 4
_cell_length_a 10.3178(2)
_cell_length_b 11.4014(2)
_cell_length_c 10.2567(2)
_cell_measurement_reflns_used 2187
_cell_measurement_temperature 293(2)
_cell_measurement_theta_max 25.350
_cell_measurement_theta_min 0.407
_cell_volume 1160.09(4)
_computing_cell_refinement 'HKL Scalepack (Otwinowski & Minor 1997)'
_computing_data_collection 'Collect (Bruker AXS BV, 1997-2004)'
_computing_data_reduction
;
HKL Denzo and Scalepack (Otwinowski & Minor 1997)
;
_computing_molecular_graphics
;
ORTEP-3 (L.J. Farrugia, 1997)
Mercury 2.2
;
_computing_structure_refinement 'SHELXL-97 (Sheldrick, 1997)'
_computing_structure_solution
;
Patterson method using DIRDIF-99 (P.T. Beurskens et al., 1999)
;
_diffrn_ambient_temperature 293(2)
_diffrn_detector_area_resol_mean 9.0
_diffrn_measured_fraction_theta_full 0.996
_diffrn_measured_fraction_theta_max 0.996
_diffrn_measurement_device_type KappaCCD
_diffrn_measurement_method 'f\ and \w scans'
_diffrn_radiation_monochromator 'Horizontally mounted graphite crystal'
_diffrn_radiation_source 'Fine focus sealed tube'
_diffrn_radiation_type MoK\a
_diffrn_radiation_wavelength 0.71073
_diffrn_reflns_av_R_equivalents 0.025
_diffrn_reflns_av_sigmaI/netI 0.0446
_diffrn_reflns_limit_h_max 12
_diffrn_reflns_limit_h_min 0
_diffrn_reflns_limit_k_max 0
_diffrn_reflns_limit_k_min -13
_diffrn_reflns_limit_l_max 11
_diffrn_reflns_limit_l_min -12
_diffrn_reflns_number 13722
_diffrn_reflns_theta_full 25.32
_diffrn_reflns_theta_max 25.32
_diffrn_reflns_theta_min 2.05
_exptl_absorpt_coefficient_mu 0.339
_exptl_absorpt_correction_T_max 0.977
_exptl_absorpt_correction_T_min 0.933
_exptl_absorpt_correction_type multi-scan
_exptl_absorpt_process_details 'Sortav (Blessing 19995)'
_exptl_crystal_colour colourless
_exptl_crystal_density_diffrn 1.673
_exptl_crystal_density_method 'not measured'
_exptl_crystal_description Prismatic
_exptl_crystal_F_000 616
_exptl_crystal_size_max 0.25
_exptl_crystal_size_mid 0.17
_exptl_crystal_size_min 0.07
_refine_diff_density_max 0.789
_refine_diff_density_min -0.339
_refine_ls_extinction_method none
_refine_ls_goodness_of_fit_ref 1.069
_refine_ls_hydrogen_treatment mixed
_refine_ls_matrix_type full
_refine_ls_number_parameters 213
_refine_ls_number_reflns 2111
_refine_ls_number_restraints 76
_refine_ls_restrained_S_all 0.935
_refine_ls_R_factor_all 0.0559
_refine_ls_R_factor_gt 0.0436
_refine_ls_shift/su_max 0.014
_refine_ls_shift/su_mean 0.001
_refine_ls_structure_factor_coef Fsqd
_refine_ls_weighting_details 'calc w=1/[\s^2^(Fo^2^)+(0.1037P)^2^+0.6850P] where P=(Fo^2^+2Fc^2^)/3'
_refine_ls_weighting_scheme calc
_refine_ls_wR_factor_gt 0.1391
_refine_ls_wR_factor_ref 0.1373
_reflns_number_gt 1685
_reflns_number_total 2111
_reflns_threshold_expression >2sigma(I)
_cod_data_source_file kd5044.cif
_cod_data_source_block II
_cod_depositor_comments
;
The following automatic conversions were performed:
'_symmetry_cell_setting' value 'Monoclinic' changed to 'monoclinic'
according to '/home/saulius/struct/CIF-dictionaries/cif_core.dic'
dictionary named 'cif_core.dic' version 2.4.1 from
2010-06-29.

'_geom_angle_publ_flag' value 'YES' changed to 'yes'
according to '/home/saulius/struct/CIF-dictionaries/cif_core.dic'
dictionary named 'cif_core.dic' version 2.4.1 from 2010-06-29 (36
times).

'_geom_bond_publ_flag' value 'YES' changed to 'yes' according to
'/home/saulius/struct/CIF-dictionaries/cif_core.dic' dictionary named
'cif_core.dic' version 2.4.1 from 2010-06-29 (26 times).

Automatic conversion script
Id: cif_fix_enum 1527 2010-12-29 10:47:43Z saulius 
;
_cod_original_sg_symbol_H-M 'P 21/c'
_cod_database_code 2104759

loop_
_symmetry_equiv_pos_as_xyz
'x, y, z'
'-x, y+1/2, -z+1/2'
'-x, -y, -z'
'x, -y-1/2, z-1/2'

loop_
_atom_site_type_symbol
_atom_site_label
_atom_site_fract_x
_atom_site_fract_y
_atom_site_fract_z
_atom_site_U_iso_or_equiv
_atom_site_adp_type
_atom_site_calc_flag
_atom_site_refinement_flags
_atom_site_occupancy
_atom_site_disorder_assembly
_atom_site_disorder_group
S S1 0.20065(5) 0.12186(5) 0.31600(6) 0.0265(3) Uani d . 1 . .
O O1 0.1397(2) 0.12012(15) 0.16841(18) 0.0426(5) Uani d . 1 . .
O O2 0.1550(2) 0.22706(17) 0.3737(2) 0.0490(5) Uani d . 1 . .
O O3 0.15696(19) 0.01720(16) 0.3767(2) 0.0457(5) Uani d . 1 . .
O O4 0.3468(2) 0.12247(19) 0.3441(2) 0.0597(7) Uani d . 1 . .
O O11 0.83826(19) 0.28064(16) 0.63786(18) 0.0420(5) Uani d . 1 . .
O O12 0.8361(2) 0.47028(17) 0.63493(19) 0.0464(5) Uani d . 1 . .
O O13 0.8349(2) 0.37754(15) 0.8186(2) 0.0457(5) Uani d . 1 . .
O O21 0.5798(3) 0.1199(2) 0.9003(3) 0.0728(8) Uani d . 1 . .
O O22 0.5687(3) 0.2048(3) 0.7165(3) 0.0846(9) Uani d . 1 . .
O O23 0.4164(4) 0.0799(4) 0.7335(6) 0.162(2) Uani d . 1 . .
N N1 0.8355(2) 0.37624(16) 0.6967(2) 0.0327(5) Uani d . 1 . .
N N2 0.5168(3) 0.1320(2) 0.7782(3) 0.0460(6) Uani d . 1 . .
N N3 0.0798(3) 0.12305(17) 0.6158(2) 0.0371(6) Uani d D 1 . .
N N4 0.6248(2) 0.12000(18) 0.4632(2) 0.0369(5) Uani d D 1 . .
N N5 0.3648(2) 0.1351(2) 1.0445(2) 0.0401(6) Uani d D 1 . .
N N6 0.9131(3) 0.37071(19) 0.3916(2) 0.0416(6) Uani d D 1 . .
H H3A -0.013(4) 0.102(4) 0.602(5) 0.136(6) Uiso d D 1 . .
H H3B 0.141(5) 0.062(4) 0.677(5) 0.136(6) Uiso d D 1 . .
H H3C 0.103(6) 0.119(4) 0.532(4) 0.136(6) Uiso d D 1 . .
H H3D 0.098(5) 0.197(3) 0.658(5) 0.136(6) Uiso d D 1 . .
H H4A 0.638(5) 0.198(3) 0.496(5) 0.136(6) Uiso d D 1 . .
H H4B 0.633(6) 0.123(4) 0.373(4) 0.136(6) Uiso d D 1 . .
H H4C 0.672(5) 0.065(4) 0.517(5) 0.136(6) Uiso d D 1 . .
H H4D 0.531(3) 0.108(4) 0.446(6) 0.136(6) Uiso d D 1 . .
H H5A 0.313(5) 0.169(4) 0.977(4) 0.136(6) Uiso d D 1 . .
H H5B 0.405(5) 0.058(3) 1.021(5) 0.136(6) Uiso d D 1 . .
H H5C 0.452(4) 0.179(4) 1.073(5) 0.136(6) Uiso d D 1 . .
H H5D 0.346(5) 0.119(4) 1.124(4) 0.136(6) Uiso d D 1 . .
H H6A 0.855(5) 0.311(4) 0.333(5) 0.136(6) Uiso d D 1 . .
H H6B 0.874(5) 0.365(4) 0.470(5) 0.136(6) Uiso d D 1 . .
H H6C 0.891(5) 0.448(3) 0.357(5) 0.136(6) Uiso d D 1 . .
H H6D 1.000(4) 0.355(4) 0.408(6) 0.136(6) Uiso d D 1 . .

loop_
_atom_site_aniso_label
_atom_site_aniso_U_11
_atom_site_aniso_U_22
_atom_site_aniso_U_33
_atom_site_aniso_U_12
_atom_site_aniso_U_13
_atom_site_aniso_U_23
S1 0.0246(4) 0.0265(4) 0.0275(4) 0.0001(2) 0.0057(2) 0.0018(2)
O1 0.0474(12) 0.0509(12) 0.0260(10) -0.0002(8) 0.0044(8) 0.0014(7)
O2 0.0596(13) 0.0350(11) 0.0512(12) 0.0060(9) 0.0130(10) -0.0112(8)
O3 0.0516(12) 0.0353(11) 0.0494(11) -0.0047(8) 0.0124(9) 0.0132(8)
O4 0.0235(11) 0.0854(17) 0.0665(15) -0.0007(9) 0.0060(9) 0.0061(11)
O11 0.0462(11) 0.0331(10) 0.0465(11) -0.0024(8) 0.0124(9) -0.0094(8)
O12 0.0561(13) 0.0344(11) 0.0459(11) 0.0034(8) 0.0093(9) 0.0071(8)
O13 0.0569(13) 0.0455(12) 0.0418(11) -0.0028(8) 0.0254(10) -0.0036(8)
O21 0.094(2) 0.0666(17) 0.0534(15) 0.0223(13) 0.0136(14) 0.0092(11)
O22 0.108(2) 0.089(2) 0.0736(17) 0.0188(16) 0.0538(17) 0.0221(15)
O23 0.063(2) 0.171(4) 0.244(6) -0.045(2) 0.030(3) -0.147(4)
N1 0.0297(11) 0.0324(12) 0.0363(12) 0.0000(8) 0.0097(9) -0.0014(8)
N2 0.0467(15) 0.0483(16) 0.0462(14) 0.0071(11) 0.0181(12) -0.0087(11)
N3 0.0497(14) 0.0289(12) 0.0359(12) -0.0038(9) 0.0172(11) -0.0037(8)
N4 0.0305(12) 0.0399(13) 0.0389(12) 0.0015(9) 0.0074(10) 0.0019(9)
N5 0.0387(13) 0.0431(14) 0.0404(13) 0.0020(9) 0.0140(11) 0.0036(9)
N6 0.0545(15) 0.0346(13) 0.0373(13) 0.0060(10) 0.0152(11) 0.0050(9)

loop_
_atom_type_symbol
_atom_type_description
_atom_type_scat_dispersion_real
_atom_type_scat_dispersion_imag
_atom_type_scat_source
H H 0.0000 0.0000 'International Tables Vol C Tables 4.2.6.8 and 6.1.1.4'
N N 0.0061 0.0033 'International Tables Vol C Tables 4.2.6.8 and 6.1.1.4'
O O 0.0106 0.0060 'International Tables Vol C Tables 4.2.6.8 and 6.1.1.4'
S S 0.1246 0.1234 'International Tables Vol C Tables 4.2.6.8 and 6.1.1.4'

loop_
_geom_angle_atom_site_label_1
_geom_angle_atom_site_label_2
_geom_angle_atom_site_label_3
_geom_angle_site_symmetry_1
_geom_angle_site_symmetry_3
_geom_angle
_geom_angle_publ_flag
O4 S1 O1 . . 109.29(13) yes
O4 S1 O2 . . 110.21(13) yes
O1 S1 O2 . . 109.35(11) yes
O4 S1 O3 . . 109.95(12) yes
O1 S1 O3 . . 109.28(11) yes
O2 S1 O3 . . 108.73(13) yes
O12 N1 O11 . . 120.1(2) yes
O12 N1 O13 . . 119.9(2) yes
O11 N1 O13 . . 119.9(2) yes
O23 N2 O21 . . 119.7(4) yes
O23 N2 O22 . . 126.4(4) yes
O21 N2 O22 . . 113.8(3) yes
H3A N3 H3B . . 110(4) yes
H3A N3 H3C . . 110(4) yes
H3B N3 H3C . . 105(3) yes
H3A N3 H3D . . 111(4) yes
H3B N3 H3D . . 108(4) yes
H3C N3 H3D . . 113(4) yes
H4A N4 H4B . . 105(3) yes
H4A N4 H4C . . 117(4) yes
H4B N4 H4C . . 117(4) yes
H4A N4 H4D . . 104(3) yes
H4B N4 H4D . . 101(4) yes
H4C N4 H4D . . 112(4) yes
H5A N5 H5B . . 114(4) yes
H5A N5 H5C . . 109(4) yes
H5B N5 H5C . . 97(3) yes
H5A N5 H5D . . 126(4) yes
H5B N5 H5D . . 103(3) yes
H5C N5 H5D . . 103(4) yes
H6A N6 H6B . . 98(3) yes
H6A N6 H6C . . 111(4) yes
H6B N6 H6C . . 104(3) yes
H6A N6 H6D . . 112(4) yes
H6B N6 H6D . . 117(4) yes
H6C N6 H6D . . 113(4) yes

loop_
_geom_bond_atom_site_label_1
_geom_bond_atom_site_label_2
_geom_bond_site_symmetry_2
_geom_bond_distance
_geom_bond_publ_flag
S1 O4 . 1.456(2) yes
S1 O1 . 1.4711(18) yes
S1 O2 . 1.4713(19) yes
S1 O3 . 1.4729(18) yes
O11 N1 . 1.250(3) yes
O12 N1 . 1.246(3) yes
O13 N1 . 1.252(3) yes
O21 N2 . 1.250(4) yes
O22 N2 . 1.250(3) yes
O23 N2 . 1.173(4) yes
N3 H3A . 0.96(3) yes
N3 H3B . 1.03(3) yes
N3 H3C . 0.95(3) yes
N3 H3D . 0.94(3) yes
N4 H4A . 0.94(3) yes
N4 H4B . 0.96(3) yes
N4 H4C . 0.89(3) yes
N4 H4D . 0.95(3) yes
N5 H5A . 0.84(3) yes
N5 H5B . 1.03(3) yes
N5 H5C . 1.00(3) yes
N5 H5D . 0.90(3) yes
N6 H6A . 1.00(3) yes
N6 H6B . 1.00(3) yes
N6 H6C . 0.95(3) yes
N6 H6D . 0.89(3) yes
